data_2234792
loop_
_publ_author_name
'Zhang, Binbin'
'Wang, Yan'
'Sun, Xiaofei'
'Wang, Wenguo'
'Zeng, Qingle'

_publ_section_title
;
 (<i>R</i>)-<i>N</i>-(Biphenyl-4-yl)-<i>tert</i>-butanesulfinamide
;
_journal_coeditor_code RZ2735
_journal_issue 5
_journal_name_full 'Acta Crystallographica Section E'
_journal_page_first o1389
_journal_paper_doi 10.1107/S1600536812015127
_journal_volume 68
_journal_year 2012
_chemical_formula_iupac 'C16 H19 N O S'
_chemical_formula_moiety 'C16 H19 N O S'
_chemical_formula_sum 'C16 H19 N O S'
_chemical_formula_weight 273.38
_chemical_melting_point 427
_chemical_name_systematic
;
(<i>R</i>)-<i>N</i>-(Biphenyl-4-yl)-<i>tert</i>-butanesulfinamide
;
_space_group_crystal_system orthorhombic
_space_group_IT_number 19
_symmetry_space_group_name_Hall 'P 2ac 2ab'
_symmetry_space_group_name_H-M 'P 21 21 21'
_atom_sites_solution_hydrogens geom
_atom_sites_solution_primary direct
_atom_sites_solution_secondary difmap
_audit_creation_method
;
Olex2 1.1
(compiled 2011.11.01 svn.r2039, GUI svn.r3906)
;
_cell_angle_alpha 90.00
_cell_angle_beta 90.00
_cell_angle_gamma 90.00
_cell_formula_units_Z 4
_cell_length_a 9.3588(5)
_cell_length_b 11.9452(5)
_cell_length_c 13.3136(7)
_cell_measurement_reflns_used 1425
_cell_measurement_temperature 293(2)
_cell_measurement_theta_max 28.8807
_cell_measurement_theta_min 3.0540
_cell_volume 1488.36(13)
_computing_cell_refinement 'CrysAlis PRO (Oxford Diffraction, 2010)'
_computing_data_collection 'CrysAlis PRO (Oxford Diffraction, 2010)'
_computing_data_reduction 'CrysAlis PRO (Oxford Diffraction, 2010)'
_computing_molecular_graphics 'OLEX2 (Dolomanov <i>et al.</i>, 2009)'
_computing_publication_material 'OLEX2 (Dolomanov <i>et al.</i>, 2009)'
_computing_structure_refinement 'SHELXL97 (Sheldrick, 2008)'
_computing_structure_solution 'SHELXS97 (Sheldrick, 2008)'
_diffrn_ambient_temperature 293.15
_diffrn_detector_area_resol_mean 16.0874
_diffrn_measured_fraction_theta_full 0.998
_diffrn_measured_fraction_theta_max 0.998
_diffrn_measurement_device_type 'Oxford Diffraction Xcalibur Eos'
_diffrn_measurement_method '\w scans'
_diffrn_radiation_monochromator graphite
_diffrn_radiation_type 'Mo K\a'
_diffrn_radiation_wavelength 0.7107
_diffrn_reflns_av_R_equivalents 0.0194
_diffrn_reflns_limit_h_max 5
_diffrn_reflns_limit_h_min -11
_diffrn_reflns_limit_k_max 14
_diffrn_reflns_limit_k_min -7
_diffrn_reflns_limit_l_max 16
_diffrn_reflns_limit_l_min -16
_diffrn_reflns_number 3983
_diffrn_reflns_theta_full 26.37
_diffrn_reflns_theta_max 26.37
_diffrn_reflns_theta_min 3.06
_exptl_absorpt_coefficient_mu 0.210
_exptl_absorpt_correction_T_max 1.00000
_exptl_absorpt_correction_T_min 0.98776
_exptl_absorpt_correction_type multi-scan
_exptl_absorpt_process_details
;
(CrysAlis PRO; Oxford Diffraction, 2010)
;
_exptl_crystal_colour colourless
_exptl_crystal_density_diffrn 1.220
_exptl_crystal_density_method 'not measured'
_exptl_crystal_description block
_exptl_crystal_F_000 584
_exptl_crystal_size_max 0.43
_exptl_crystal_size_mid 0.41
_exptl_crystal_size_min 0.40
_refine_diff_density_max 0.193
_refine_diff_density_min -0.222
_refine_ls_abs_structure_details
;
assigned from the known absolute structure of the
(<i>R</i>)-tert-butanesulfinamide starting material; the Flack (1983)
parameter is consistent with this assignment, 1017 Friedel pairs
;
_refine_ls_abs_structure_Flack 0.03(10)
_refine_ls_extinction_method none
_refine_ls_goodness_of_fit_ref 1.060
_refine_ls_hydrogen_treatment constr
_refine_ls_matrix_type full
_refine_ls_number_parameters 175
_refine_ls_number_reflns 2766
_refine_ls_number_restraints 0
_refine_ls_restrained_S_all 1.060
_refine_ls_R_factor_all 0.0600
_refine_ls_R_factor_gt 0.0470
_refine_ls_shift/su_max 0.000
_refine_ls_shift/su_mean 0.000
_refine_ls_structure_factor_coef Fsqd
_refine_ls_weighting_details 'calc w=1/[\s^2^(Fo^2^)+(0.0358P)^2^+0.0448P] where P=(Fo^2^+2Fc^2^)/3'
_refine_ls_weighting_scheme calc
_refine_ls_wR_factor_gt 0.0880
_refine_ls_wR_factor_ref 0.0973
_reflns_number_gt 2325
_reflns_number_total 2766
_reflns_threshold_expression I>2sigma(I)
_cod_data_source_file rz2735.cif
_cod_data_source_block I
_cod_original_cell_volume 1488.36(12)
_cod_database_code 2234792
_cod_database_fobs_code 2234792

loop_
_symmetry_equiv_pos_as_xyz
'x, y, z'
'-x+1/2, -y, z+1/2'
'x+1/2, -y+1/2, -z'
'-x, y+1/2, -z+1/2'

loop_
_atom_site_type_symbol
_atom_site_label
_atom_site_fract_x
_atom_site_fract_y
_atom_site_fract_z
_atom_site_U_iso_or_equiv
_atom_site_adp_type
_atom_site_calc_flag
_atom_site_refinement_flags
_atom_site_occupancy
_atom_site_symmetry_multiplicity
S S1 -0.15256(8) -0.31264(5) -0.40407(5) 0.04256(19) Uani d . 1 1
O O1 -0.2124(3) -0.22979(16) -0.47627(16) 0.0639(7) Uani d . 1 1
N N1 -0.0065(3) -0.36901(17) -0.45167(18) 0.0488(7) Uani d . 1 1
H H1 0.0702 -0.3294 -0.4536 0.059 Uiso calc R 1 1
C C1 -0.0021(3) -0.4790(2) -0.48927(19) 0.0355(6) Uani d . 1 1
C C2 -0.1153(3) -0.5532(2) -0.4810(2) 0.0415(7) Uani d . 1 1
H H2 -0.1987 -0.5318 -0.4482 0.050 Uiso calc R 1 1
C C3 -0.1032(3) -0.6600(2) -0.5220(2) 0.0400(7) Uani d . 1 1
H H3 -0.1801 -0.7090 -0.5166 0.048 Uiso calc R 1 1
C C4 0.0197(3) -0.6959(2) -0.57082(17) 0.0357(6) Uani d . 1 1
C C5 0.1315(3) -0.6196(2) -0.5777(2) 0.0395(6) Uani d . 1 1
H H5 0.2149 -0.6404 -0.6107 0.047 Uiso calc R 1 1
C C6 0.1217(3) -0.5131(2) -0.5366(2) 0.0423(7) Uani d . 1 1
H H6 0.1990 -0.4644 -0.5410 0.051 Uiso calc R 1 1
C C7 0.0310(3) -0.8089(2) -0.61585(18) 0.0377(6) Uani d . 1 1
C C8 -0.0253(3) -0.9024(2) -0.5693(2) 0.0476(8) Uani d . 1 1
H H8 -0.0694 -0.8944 -0.5071 0.057 Uiso calc R 1 1
C C9 -0.0181(4) -1.0075(2) -0.6126(2) 0.0558(8) Uani d . 1 1
H H9 -0.0581 -1.0688 -0.5801 0.067 Uiso calc R 1 1
C C10 0.0480(4) -1.0208(3) -0.7031(3) 0.0600(9) Uani d . 1 1
H H10 0.0535 -1.0914 -0.7324 0.072 Uiso calc R 1 1
C C11 0.1060(3) -0.9301(3) -0.7507(2) 0.0586(9) Uani d . 1 1
H H11 0.1514 -0.9395 -0.8122 0.070 Uiso calc R 1 1
C C12 0.0980(3) -0.8240(2) -0.7081(2) 0.0471(7) Uani d . 1 1
H H12 0.1375 -0.7630 -0.7414 0.057 Uiso calc R 1 1
C C13 -0.0712(3) -0.2310(2) -0.3024(2) 0.0461(7) Uani d . 1 1
C C14 -0.1958(4) -0.1746(3) -0.2498(2) 0.0769(12) Uani d . 1 1
H H14A -0.2385 -0.1207 -0.2941 0.115 Uiso calc R 1 1
H H14B -0.1622 -0.1375 -0.1903 0.115 Uiso calc R 1 1
H H14C -0.2656 -0.2299 -0.2316 0.115 Uiso calc R 1 1
C C15 -0.0002(6) -0.3136(3) -0.2314(3) 0.0911(14) Uani d . 1 1
H H15A -0.0670 -0.3713 -0.2138 0.137 Uiso calc R 1 1
H H15B 0.0301 -0.2752 -0.1718 0.137 Uiso calc R 1 1
H H15C 0.0812 -0.3465 -0.2639 0.137 Uiso calc R 1 1
C C16 0.0316(4) -0.1448(2) -0.3427(3) 0.0670(10) Uani d . 1 1
H H16A 0.1088 -0.1818 -0.3767 0.100 Uiso calc R 1 1
H H16B 0.0690 -0.1013 -0.2880 0.100 Uiso calc R 1 1
H H16C -0.0173 -0.0965 -0.3889 0.100 Uiso calc R 1 1

loop_
_atom_site_aniso_label
_atom_site_aniso_U_11
_atom_site_aniso_U_22
_atom_site_aniso_U_33
_atom_site_aniso_U_12
_atom_site_aniso_U_13
_atom_site_aniso_U_23
S1 0.0340(4) 0.0355(3) 0.0581(4) 0.0019(3) -0.0013(4) -0.0073(4)
O1 0.0696(17) 0.0521(12) 0.0701(14) 0.0165(12) -0.0276(13) -0.0088(11)
N1 0.0381(15) 0.0330(11) 0.0754(16) -0.0062(11) 0.0102(13) -0.0137(11)
C1 0.0374(16) 0.0289(13) 0.0403(14) 0.0022(12) -0.0009(13) -0.0009(11)
C2 0.0343(16) 0.0364(14) 0.0538(16) 0.0000(13) 0.0130(14) -0.0031(13)
C3 0.0377(16) 0.0319(14) 0.0505(16) -0.0043(12) 0.0086(14) -0.0013(12)
C4 0.0386(15) 0.0326(12) 0.0360(13) 0.0026(13) -0.0008(12) 0.0012(12)
C5 0.0306(15) 0.0389(13) 0.0488(16) 0.0043(12) 0.0058(14) -0.0017(13)
C6 0.0363(17) 0.0353(14) 0.0552(17) -0.0038(13) 0.0004(14) -0.0009(13)
C7 0.0333(14) 0.0373(13) 0.0423(14) 0.0061(13) -0.0057(12) -0.0024(13)
C8 0.0546(19) 0.0393(14) 0.0488(17) -0.0007(15) 0.0038(16) -0.0023(13)
C9 0.063(2) 0.0360(14) 0.068(2) -0.0014(16) -0.0094(19) -0.0060(15)
C10 0.054(2) 0.0503(18) 0.075(2) 0.0092(17) -0.021(2) -0.0296(18)
C11 0.046(2) 0.073(2) 0.0567(19) 0.0086(19) -0.0018(16) -0.0280(18)
C12 0.0446(18) 0.0491(16) 0.0477(16) 0.0017(15) -0.0003(15) -0.0044(15)
C13 0.0484(19) 0.0452(15) 0.0447(16) 0.0038(14) -0.0030(15) -0.0074(14)
C14 0.075(3) 0.085(3) 0.070(2) 0.006(2) 0.014(2) -0.030(2)
C15 0.125(4) 0.076(2) 0.073(2) 0.018(3) -0.036(3) -0.002(2)
C16 0.065(2) 0.0593(19) 0.077(2) -0.0194(18) 0.001(2) -0.0224(18)

loop_
_atom_type_symbol
_atom_type_description
_atom_type_scat_dispersion_real
_atom_type_scat_dispersion_imag
_atom_type_scat_source
C C 0.0033 0.0016 'International Tables Vol C Tables 4.2.6.8 and 6.1.1.4'
H H 0.0000 0.0000 'International Tables Vol C Tables 4.2.6.8 and 6.1.1.4'
N N 0.0061 0.0033 'International Tables Vol C Tables 4.2.6.8 and 6.1.1.4'
O O 0.0106 0.0060 'International Tables Vol C Tables 4.2.6.8 and 6.1.1.4'
S S 0.1246 0.1234 'International Tables Vol C Tables 4.2.6.8 and 6.1.1.4'

loop_
_geom_angle_atom_site_label_1
_geom_angle_atom_site_label_2
_geom_angle_atom_site_label_3
_geom_angle
O1 S1 N1 109.58(13)
O1 S1 C13 106.21(12)
N1 S1 C13 99.00(13)
S1 N1 H1 118.6
C1 N1 S1 122.8(2)
C1 N1 H1 118.6
C2 C1 N1 123.1(3)
C6 C1 N1 117.5(2)
C6 C1 C2 119.3(2)
C1 C2 H2 120.2
C1 C2 C3 119.5(3)
C3 C2 H2 120.2
C2 C3 H3 118.9
C4 C3 C2 122.2(3)
C4 C3 H3 118.9
C3 C4 C5 116.8(2)
C3 C4 C7 122.0(2)
C5 C4 C7 121.2(2)
C4 C5 H5 119.1
C6 C5 C4 121.7(3)
C6 C5 H5 119.1
C1 C6 C5 120.4(3)
C1 C6 H6 119.8
C5 C6 H6 119.8
C8 C7 C4 121.9(2)
C8 C7 C12 117.6(2)
C12 C7 C4 120.5(2)
C7 C8 H8 119.1
C7 C8 C9 121.9(3)
C9 C8 H8 119.1
C8 C9 H9 120.1
C10 C9 C8 119.8(3)
C10 C9 H9 120.1
C9 C10 H10 120.1
C9 C10 C11 119.8(3)
C11 C10 H10 120.1
C10 C11 H11 119.6
C10 C11 C12 120.8(3)
C12 C11 H11 119.6
C7 C12 C11 120.2(3)
C7 C12 H12 119.9
C11 C12 H12 119.9
C14 C13 S1 105.0(2)
C14 C13 C15 109.7(3)
C15 C13 S1 107.2(2)
C16 C13 S1 111.5(2)
C16 C13 C14 110.6(3)
C16 C13 C15 112.6(3)
C13 C14 H14A 109.5
C13 C14 H14B 109.5
C13 C14 H14C 109.5
H14A C14 H14B 109.5
H14A C14 H14C 109.5
H14B C14 H14C 109.5
C13 C15 H15A 109.5
C13 C15 H15B 109.5
C13 C15 H15C 109.5
H15A C15 H15B 109.5
H15A C15 H15C 109.5
H15B C15 H15C 109.5
C13 C16 H16A 109.5
C13 C16 H16B 109.5
C13 C16 H16C 109.5
H16A C16 H16B 109.5
H16A C16 H16C 109.5
H16B C16 H16C 109.5

loop_
_geom_bond_atom_site_label_1
_geom_bond_atom_site_label_2
_geom_bond_distance
S1 O1 1.489(2)
S1 N1 1.650(2)
S1 C13 1.833(3)
N1 H1 0.8600
N1 C1 1.407(3)
C1 C2 1.385(3)
C1 C6 1.381(4)
C2 H2 0.9300
C2 C3 1.393(3)
C3 H3 0.9300
C3 C4 1.389(4)
C4 C5 1.390(4)
C4 C7 1.481(3)
C5 H5 0.9300
C5 C6 1.388(3)
C6 H6 0.9300
C7 C8 1.381(4)
C7 C12 1.390(4)
C8 H8 0.9300
C8 C9 1.383(4)
C9 H9 0.9300
C9 C10 1.364(4)
C10 H10 0.9300
C10 C11 1.367(4)
C11 H11 0.9300
C11 C12 1.391(4)
C12 H12 0.9300
C13 C14 1.519(4)
C13 C15 1.519(4)
C13 C16 1.508(4)
C14 H14A 0.9600
C14 H14B 0.9600
C14 H14C 0.9600
C15 H15A 0.9600
C15 H15B 0.9600
C15 H15C 0.9600
C16 H16A 0.9600
C16 H16B 0.9600
C16 H16C 0.9600

loop_
_geom_hbond_atom_site_label_D
_geom_hbond_atom_site_label_H
_geom_hbond_atom_site_label_A
_geom_hbond_site_symmetry_A
_geom_hbond_distance_DH
_geom_hbond_distance_HA
_geom_hbond_distance_DA
_geom_hbond_angle_DHA
N1 H1 O1 3_544 0.86 2.35 3.144(3) 154.3
